data_4033622
loop_
_publ_author_name
'Yata, Tetsuji'
'Kita, Yuji'
'Nishimoto, Yoshihiro'
'Yasuda, Makoto'

_publ_section_title
;
 Regioselective Synthesis of 5-Metalated 2-Pyrones by Intramolecular
 Oxymetalation of Carbonyl-ene-yne Compounds Using Indium Trihalide.
;
_journal_issue 21
_journal_name_full 'The Journal of organic chemistry'
_journal_page_first 14330
_journal_page_last 14341
_journal_paper_doi 10.1021/acs.joc.9b02186
_journal_volume 84
_journal_year 2019
_chemical_formula_moiety 'C24 H22 O3'
_chemical_formula_sum 'C24 H22 O3'
_chemical_formula_weight 358.44
_space_group_crystal_system monoclinic
_space_group_IT_number 14
_space_group_name_Hall '-P 2ybc'
_space_group_name_H-M_alt 'P 1 21/c 1'
_symmetry_space_group_name_Hall '-P 2ybc'
_symmetry_space_group_name_H-M 'P 1 21/c 1'
_atom_sites_solution_hydrogens geom
_atom_sites_solution_primary direct
_atom_sites_solution_secondary difmap
_cell_angle_alpha 90.0000
_cell_angle_beta 96.089(5)
_cell_angle_gamma 90.0000
_cell_formula_units_Z 4
_cell_length_a 8.4349(5)
_cell_length_b 10.8431(5)
_cell_length_c 20.7594(11)
_cell_measurement_reflns_used 6386
_cell_measurement_temperature 123
_cell_measurement_theta_max 30.16
_cell_measurement_theta_min 2.10
_cell_volume 1887.95(17)
_computing_cell_refinement 'CrysAlisPro 1.171.39.31d (Rigaku OD, 2017)'
_computing_data_collection 'CrysAlisPro 1.171.39.31d (Rigaku OD, 2017)'
_computing_data_reduction 'CrysAlisPro 1.171.39.31d (Rigaku OD, 2017)'
_computing_molecular_graphics 'CrystalStructure 4.2.5'
_computing_publication_material 'CrystalStructure 4.2.5 (Rigaku, 2017)'
_computing_structure_refinement 'CRYSTALS (Carruthers, et al., 1999)'
_computing_structure_solution 'SIR92 (Altomare, et al., 1994)'
_diffrn_ambient_temperature 123
_diffrn_detector_area_resol_mean 5.811
_diffrn_measured_fraction_theta_full 0.981
_diffrn_measured_fraction_theta_max 0.790
_diffrn_measurement_device_type 'Rigaku XtaLAB P200'
_diffrn_measurement_method \w
_diffrn_radiation_type 'Mo K\a'
_diffrn_radiation_wavelength 0.71073
_diffrn_reflns_av_R_equivalents 0.0423
_diffrn_reflns_limit_h_max 10
_diffrn_reflns_limit_h_min -9
_diffrn_reflns_limit_k_max 12
_diffrn_reflns_limit_k_min -14
_diffrn_reflns_limit_l_max 26
_diffrn_reflns_limit_l_min -25
_diffrn_reflns_number 18148
_diffrn_reflns_theta_full 27.51
_diffrn_reflns_theta_max 30.97
_diffrn_reflns_theta_min 2.122
_diffrn_standards_number 0
_exptl_absorpt_coefficient_mu 0.082
_exptl_absorpt_correction_T_max 1.000
_exptl_absorpt_correction_T_min 0.873
_exptl_absorpt_correction_type multi-scan
_exptl_absorpt_process_details
;
CrysAlisPro 1.171.39.31d (Rigaku Oxford Diffraction, 2017)
Empirical absorption correction using spherical harmonics,
 implemented in SCALE3 ABSPACK scaling algorithm.
;
_exptl_crystal_colour colorless
_exptl_crystal_density_diffrn 1.261
_exptl_crystal_density_method 'not measured'
_exptl_crystal_description prism
_exptl_crystal_F_000 760.00
_exptl_crystal_size_max 0.1
_exptl_crystal_size_mid 0.08
_exptl_crystal_size_min 0.05
_refine_diff_density_max 0.593
_refine_diff_density_min -0.759
_refine_ls_extinction_method none
_refine_ls_goodness_of_fit_ref 0.981
_refine_ls_hydrogen_treatment constr
_refine_ls_number_parameters 266
_refine_ls_number_reflns 3974
_refine_ls_R_factor_gt 0.0537
_refine_ls_shift/su_max 0.018
_refine_ls_structure_factor_coef F
_refine_ls_weighting_details 'w = 1/[0.0070Fo^2^ + 1.0000\s(Fo^2^)]'
_refine_ls_weighting_scheme calc
_refine_ls_wR_factor_ref 0.1004
_reflns_number_gt 3572
_reflns_number_total 4739
_reflns_threshold_expression F>2.0\s(F)
_cod_data_source_file jo9b02186_si_002.cif
_cod_data_source_block 7l
_cod_depositor_comments 'Adding full bibliography for 4033619--4033624.cif.'
_cod_database_code 4033622

loop_
_space_group_symop_id
_space_group_symop_operation_xyz
1 +X,+Y,+Z
2 -X,1/2+Y,1/2-Z
3 -X,-Y,-Z
4 +X,-1/2-Y,-1/2+Z

loop_
_atom_site_label
_atom_site_type_symbol
_atom_site_fract_x
_atom_site_fract_y
_atom_site_fract_z
_atom_site_U_iso_or_equiv
_atom_site_adp_type
_atom_site_occupancy
_atom_site_site_symmetry_multiplicity
_atom_site_calc_flag
_atom_site_refinement_flags
O1 O 0.82894(15) 0.16741(10) 0.64192(5) 0.0250(3) Uani 1 4 d .
O2 O 0.58915(17) 0.24862(12) 0.62357(6) 0.0348(4) Uani 1 4 d .
O3 O 1.09497(15) -0.07257(11) 0.78439(6) 0.0285(3) Uani 1 4 d .
C1 C 0.6723(2) 0.19245(14) 0.73286(8) 0.0222(4) Uani 1 4 d .
C2 C 1.1487(2) 0.24837(14) 0.82874(8) 0.0232(4) Uani 1 4 d .
C3 C 1.16845(19) 0.12068(14) 0.83223(8) 0.0198(4) Uani 1 4 d .
C4 C 0.7919(2) 0.13841(13) 0.77177(8) 0.0207(4) Uani 1 4 d .
C5 C 1.2385(2) 0.32330(15) 0.87286(8) 0.0254(4) Uani 1 4 d .
C6 C 1.3709(2) 0.14681(16) 0.92210(8) 0.0257(4) Uani 1 4 d .
C7 C 1.3494(2) 0.27360(16) 0.92028(8) 0.0259(4) Uani 1 4 d .
C8 C 0.5200(2) 0.24170(16) 0.75479(9) 0.0272(5) Uani 1 4 d .
C9 C 1.0695(2) 0.03825(14) 0.78776(7) 0.0203(4) Uani 1 4 d .
C10 C 0.9496(2) 0.11556(14) 0.68220(8) 0.0236(4) Uani 1 4 d .
C11 C 1.2824(2) 0.07010(15) 0.87871(8) 0.0220(4) Uani 1 4 d .
C12 C 0.7886(3) -0.00240(16) 0.93842(9) 0.0324(5) Uani 1 4 d .
C13 C 1.4424(3) 0.35796(19) 0.96771(10) 0.0374(5) Uani 1 4 d .
C14 C 0.7875(2) 0.12460(14) 0.84297(8) 0.0211(4) Uani 1 4 d .
C15 C 1.0800(3) 0.05749(18) 0.57904(9) 0.0348(5) Uani 1 4 d .
C16 C 0.9335(2) 0.09589(14) 0.74517(8) 0.0213(4) Uani 1 4 d .
C17 C 0.8023(2) 0.22878(16) 0.88326(8) 0.0259(4) Uani 1 4 d .
C18 C 0.8129(2) 0.21645(17) 0.94954(9) 0.0309(5) Uani 1 4 d .
C19 C 0.5185(3) 0.38251(17) 0.75966(11) 0.0349(5) Uani 1 4 d .
C20 C 0.7810(2) 0.00879(15) 0.87181(9) 0.0269(5) Uani 1 4 d .
C21 C 0.6874(2) 0.20647(14) 0.66426(8) 0.0241(4) Uani 1 4 d .
C22 C 1.0928(2) 0.09239(16) 0.64993(8) 0.0276(4) Uani 1 4 d .
C23 C 0.8064(2) 0.10069(17) 0.97760(9) 0.0319(5) Uani 1 4 d .
C24 C 1.1394(3) 0.18239(17) 0.59964(9) 0.0342(5) Uani 1 4 d .
H1 H 1.07548 0.28288 0.79716 0.0275 Uiso 1 4 calc R
H2 H 1.22531 0.40839 0.87048 0.0307 Uiso 1 4 calc R
H3 H 1.4468 0.11279 0.95279 0.0306 Uiso 1 4 calc R
H4 H 0.43293 0.21351 0.72405 0.0323 Uiso 1 4 calc R
H5 H 0.50936 0.20616 0.79699 0.0327 Uiso 1 4 calc R
H6 H 1.29817 -0.01477 0.88041 0.0262 Uiso 1 4 calc R
H7 H 0.78234 -0.07999 0.95707 0.0394 Uiso 1 4 calc R
H8 H 1.55404 0.34956 0.96336 0.0458 Uiso 1 4 calc R
H9 H 1.41011 0.4417 0.95886 0.0457 Uiso 1 4 calc R
H10 H 1.42287 0.33672 1.01107 0.0457 Uiso 1 4 calc R
H11 H 1.15265 -0.00211 0.56342 0.0421 Uiso 1 4 calc R
H12 H 0.97553 0.04862 0.55499 0.0421 Uiso 1 4 calc R
H13 H 0.80503 0.30675 0.86475 0.0304 Uiso 1 4 calc R
H14 H 0.82462 0.28617 0.9757 0.0371 Uiso 1 4 calc R
H15 H 0.5297 0.41695 0.71778 0.0425 Uiso 1 4 calc R
H16 H 0.41955 0.40941 0.7739 0.0423 Uiso 1 4 calc R
H17 H 0.60535 0.40968 0.78998 0.0423 Uiso 1 4 calc R
H18 H 0.77068 -0.0612 0.84581 0.0327 Uiso 1 4 calc R
H19 H 1.18192 0.0548 0.67712 0.0329 Uiso 1 4 calc R
H20 H 0.81367 0.09278 1.02242 0.0386 Uiso 1 4 calc R
H21 H 1.25042 0.20347 0.59729 0.0416 Uiso 1 4 calc R
H22 H 1.07329 0.2542 0.58886 0.0420 Uiso 1 4 calc R

loop_
_atom_site_aniso_label
_atom_site_aniso_U_11
_atom_site_aniso_U_22
_atom_site_aniso_U_33
_atom_site_aniso_U_12
_atom_site_aniso_U_13
_atom_site_aniso_U_23
O1 0.0294(7) 0.0243(6) 0.0199(6) 0.0010(5) -0.0034(5) -0.0009(4)
O2 0.0336(8) 0.0401(8) 0.0281(7) 0.0038(6) -0.0093(6) 0.0048(5)
O3 0.0328(7) 0.0201(6) 0.0313(7) 0.0045(5) -0.0027(5) -0.0031(4)
C1 0.0217(9) 0.0190(8) 0.0254(9) -0.0029(6) -0.0005(7) 0.0015(6)
C2 0.0231(9) 0.0204(8) 0.0254(9) 0.0015(6) -0.0004(7) 0.0014(6)
C3 0.0184(8) 0.0196(8) 0.0212(8) -0.0001(6) 0.0010(6) -0.0005(5)
C4 0.0236(8) 0.0152(7) 0.0228(8) -0.0026(6) 0.0001(6) 0.0006(5)
C5 0.0266(9) 0.0197(8) 0.0298(9) -0.0008(6) 0.0026(7) -0.0025(6)
C6 0.0242(9) 0.0315(9) 0.0206(8) 0.0011(7) -0.0009(7) 0.0006(6)
C7 0.0227(9) 0.0318(9) 0.0231(9) -0.0020(7) 0.0024(7) -0.0061(6)
C8 0.0203(9) 0.0302(9) 0.0304(9) -0.0003(6) -0.0005(7) 0.0070(6)
C9 0.0221(8) 0.0192(8) 0.0197(8) 0.0004(6) 0.0023(6) 0.0005(5)
C10 0.0285(9) 0.0167(7) 0.0241(9) 0.0008(6) -0.0043(7) -0.0021(6)
C11 0.0234(9) 0.0219(8) 0.0207(8) 0.0009(6) 0.0021(6) 0.0019(5)
C12 0.0421(11) 0.0265(9) 0.0296(10) 0.0055(7) 0.0090(8) 0.0090(7)
C13 0.0369(11) 0.0395(11) 0.0347(11) -0.0034(8) -0.0013(9) -0.0164(8)
C14 0.0181(8) 0.0205(8) 0.0242(8) 0.0015(5) -0.0004(6) 0.0007(6)
C15 0.0491(13) 0.0318(10) 0.0241(9) 0.0036(8) 0.0069(8) -0.0023(7)
C16 0.0245(9) 0.0159(7) 0.0226(8) -0.0009(6) -0.0020(6) -0.0018(5)
C17 0.0292(10) 0.0223(8) 0.0256(9) -0.0028(6) 0.0001(7) 0.0004(6)
C18 0.0370(11) 0.0299(9) 0.0257(9) -0.0032(7) 0.0022(8) -0.0040(7)
C19 0.0294(10) 0.0313(10) 0.0450(12) 0.0065(7) 0.0083(8) 0.0066(7)
C20 0.0320(10) 0.0211(8) 0.0280(9) 0.0016(6) 0.0052(7) 0.0012(6)
C21 0.0252(9) 0.0199(8) 0.0259(9) -0.0018(6) -0.0035(7) -0.0010(6)
C22 0.0341(10) 0.0257(8) 0.0229(9) 0.0052(7) 0.0033(7) -0.0012(6)
C23 0.0371(11) 0.0350(10) 0.0237(9) 0.0042(8) 0.0028(8) 0.0046(7)
C24 0.0413(12) 0.0274(10) 0.0356(10) 0.0008(8) 0.0116(9) 0.0041(7)

loop_
_atom_type_symbol
_atom_type_description
_atom_type_scat_dispersion_real
_atom_type_scat_dispersion_imag
_atom_type_scat_source
C C 0.0033 0.0016
;
International Tables for Crystallography
(Vol. C, Tables 4.2.6.8 and 6.1.1.4)
;
H H 0.0000 0.0000
;
International Tables for Crystallography
(Vol. C, Table 6.1.1.4)
;
O O 0.0106 0.0060
;
International Tables for Crystallography
(Vol. C, Tables 4.2.6.8 and 6.1.1.4)
;

loop_
_geom_angle_atom_site_label_1
_geom_angle_atom_site_label_2
_geom_angle_atom_site_label_3
_geom_angle
_geom_angle_publ_flag
C10 O1 C21 122.04(13) yes
C4 C1 C8 125.27(16) yes
C4 C1 C21 119.52(16) yes
C8 C1 C21 115.21(14) yes
C3 C2 C5 119.52(15) yes
C2 C3 C9 120.74(14) yes
C2 C3 C11 119.62(14) yes
C9 C3 C11 119.64(14) yes
C1 C4 C14 122.62(16) yes
C1 C4 C16 120.21(15) yes
C14 C4 C16 117.12(14) yes
C2 C5 C7 121.25(15) yes
C7 C6 C11 121.15(15) yes
C5 C7 C6 118.64(15) yes
C5 C7 C13 119.51(16) yes
C6 C7 C13 121.85(15) yes
C1 C8 C19 112.79(15) yes
O3 C9 C3 122.59(14) yes
O3 C9 C16 120.04(14) yes
C3 C9 C16 117.37(13) yes
O1 C10 C16 120.90(16) yes
O1 C10 C22 112.79(14) yes
C16 C10 C22 126.23(15) yes
C3 C11 C6 119.77(15) yes
C20 C12 C23 120.56(16) yes
C4 C14 C17 120.03(14) yes
C4 C14 C20 121.50(14) yes
C17 C14 C20 118.29(15) yes
C22 C15 C24 60.43(12) yes
C4 C16 C9 121.14(14) yes
C4 C16 C10 119.61(15) yes
C9 C16 C10 119.09(15) yes
C14 C17 C18 120.67(16) yes
C17 C18 C23 120.43(17) yes
C12 C20 C14 120.56(16) yes
O1 C21 O2 115.53(15) yes
O1 C21 C1 117.55(14) yes
O2 C21 C1 126.92(17) yes
C10 C22 C15 120.75(16) yes
C10 C22 C24 119.56(15) yes
C15 C22 C24 59.09(12) yes
C12 C23 C18 119.45(17) yes
C15 C24 C22 60.48(12) yes
C3 C2 H1 120.169 no
C5 C2 H1 120.312 no
C2 C5 H2 119.477 no
C7 C5 H2 119.272 no
C7 C6 H3 119.386 no
C11 C6 H3 119.458 no
C1 C8 H4 107.474 no
C1 C8 H5 107.222 no
C19 C8 H4 110.291 no
C19 C8 H5 109.542 no
H4 C8 H5 109.428 no
C3 C11 H6 119.949 no
C6 C11 H6 120.276 no
C20 C12 H7 119.804 no
C23 C12 H7 119.634 no
C7 C13 H8 109.266 no
C7 C13 H9 109.426 no
C7 C13 H10 109.802 no
H8 C13 H9 109.439 no
H8 C13 H10 109.444 no
H9 C13 H10 109.449 no
C22 C15 H11 120.635 no
C22 C15 H12 119.533 no
C24 C15 H11 119.714 no
C24 C15 H12 119.809 no
H11 C15 H12 109.485 no
C14 C17 H13 119.347 no
C18 C17 H13 119.982 no
C17 C18 H14 119.778 no
C23 C18 H14 119.788 no
C8 C19 H15 109.024 no
C8 C19 H16 109.703 no
C8 C19 H17 109.775 no
H15 C19 H16 109.445 no
H15 C19 H17 109.445 no
H16 C19 H17 109.435 no
C12 C20 H18 120.024 no
C14 C20 H18 119.412 no
C10 C22 H19 115.324 no
C15 C22 H19 115.322 no
C24 C22 H19 115.234 no
C12 C23 H20 120.401 no
C18 C23 H20 120.149 no
C15 C24 H21 119.782 no
C15 C24 H22 119.688 no
C22 C24 H21 120.683 no
C22 C24 H22 119.486 no
H21 C24 H22 109.492 no

loop_
_geom_bond_atom_site_label_1
_geom_bond_atom_site_label_2
_geom_bond_distance
_geom_bond_publ_flag
O1 C10 1.368(2) yes
O1 C21 1.392(2) yes
O2 C21 1.208(2) yes
O3 C9 1.2240(19) yes
C1 C4 1.356(2) yes
C1 C8 1.506(3) yes
C1 C21 1.451(2) yes
C2 C3 1.396(2) yes
C2 C5 1.388(2) yes
C3 C9 1.478(2) yes
C3 C11 1.399(2) yes
C4 C14 1.490(2) yes
C4 C16 1.444(2) yes
C5 C7 1.392(2) yes
C6 C7 1.387(2) yes
C6 C11 1.385(2) yes
C7 C13 1.503(3) yes
C8 C19 1.530(3) yes
C9 C16 1.508(2) yes
C10 C16 1.346(2) yes
C10 C22 1.463(3) yes
C12 C20 1.383(3) yes
C12 C23 1.381(3) yes
C14 C17 1.403(2) yes
C14 C20 1.395(2) yes
C15 C22 1.512(3) yes
C15 C24 1.491(3) yes
C17 C18 1.376(2) yes
C18 C23 1.387(3) yes
C22 C24 1.511(3) yes
C2 H1 0.930 no
C5 H2 0.930 no
C6 H3 0.930 no
C8 H4 0.970 no
C8 H5 0.970 no
C11 H6 0.930 no
C12 H7 0.930 no
C13 H8 0.960 no
C13 H9 0.960 no
C13 H10 0.960 no
C15 H11 0.970 no
C15 H12 0.970 no
C17 H13 0.930 no
C18 H14 0.930 no
C19 H15 0.960 no
C19 H16 0.960 no
C19 H17 0.960 no
C20 H18 0.930 no
C22 H19 0.980 no
C23 H20 0.930 no
C24 H21 0.970 no
C24 H22 0.970 no

loop_
_geom_contact_atom_site_label_1
_geom_contact_atom_site_label_2
_geom_contact_distance
_geom_contact_publ_flag
_geom_contact_site_symmetry_2
O1 C4 2.764(2) no .
O1 C15 2.862(3) no .
O1 C24 2.853(3) no .
O2 C4 3.564(2) no .
O2 C8 2.847(2) no .
O2 C10 3.468(2) no .
O2 C19 3.287(3) no .
O3 C4 3.420(2) no .
O3 C10 3.100(2) no .
O3 C11 2.841(2) no .
O3 C20 3.479(2) no .
O3 C22 3.314(2) no .
C1 C10 2.792(2) no .
C1 C17 3.222(2) no .
C1 C20 3.545(2) no .
C2 C4 3.335(2) no .
C2 C6 2.777(2) no .
C2 C14 3.371(2) no .
C2 C16 2.893(2) no .
C2 C17 3.250(3) no .
C3 C4 3.295(2) no .
C3 C7 2.798(2) no .
C3 C10 3.448(2) no .
C3 C14 3.245(2) no .
C3 C17 3.568(3) no .
C4 C19 3.502(2) no .
C5 C11 2.771(2) no .
C8 C14 3.029(2) no .
C8 C17 3.384(2) no .
C9 C14 2.903(2) no .
C9 C20 3.158(3) no .
C9 C22 2.948(2) no .
C12 C17 2.763(2) no .
C14 C23 2.794(3) no .
C16 C17 3.492(2) no .
C16 C20 3.190(3) no .
C16 C21 2.798(2) no .
C18 C20 2.767(3) no .
C19 C21 3.193(3) no .
O1 O3 3.2393(16) no 2_756
O2 C13 3.534(2) no 4_465
O3 O1 3.2393(16) no 2_746
O3 C1 3.259(2) no 2_746
O3 C2 3.533(2) no 2_746
O3 C4 3.5111(19) no 2_746
O3 C10 3.480(2) no 2_746
O3 C19 3.512(3) no 2_746
O3 C21 3.136(2) no 2_746
C1 O3 3.259(2) no 2_756
C2 O3 3.533(2) no 2_756
C4 O3 3.5111(19) no 2_756
C5 C19 3.563(3) no 1_655
C10 O3 3.480(2) no 2_756
C12 C24 3.574(3) no 2_746
C13 O2 3.534(2) no 4_666
C13 C13 3.457(3) no 3_867
C13 C18 3.538(3) no 1_655
C18 C13 3.538(3) no 1_455
C19 O3 3.512(3) no 2_756
C19 C5 3.563(3) no 1_455
C21 O3 3.136(2) no 2_756
C24 C12 3.574(3) no 2_756
O1 H12 2.6302 no .
O1 H19 3.2292 no .
O1 H22 2.6131 no .
O2 H4 2.6106 no .
O2 H15 2.7597 no .
O3 H6 2.5650 no .
O3 H18 3.1405 no .
O3 H19 2.7840 no .
C1 H13 3.1041 no .
C1 H15 2.7186 no .
C1 H16 3.3453 no .
C1 H17 2.7231 no .
C2 H6 3.2550 no .
C2 H13 3.1338 no .
C3 H2 3.2422 no .
C3 H3 3.2461 no .
C3 H19 3.3120 no .
C4 H1 2.8614 no .
C4 H4 3.1897 no .
C4 H5 2.5993 no .
C4 H13 2.6504 no .
C4 H17 3.3758 no .
C4 H18 2.6716 no .
C5 H3 3.2300 no .
C5 H8 3.1040 no .
C5 H9 2.5265 no .
C5 H10 3.1186 no .
C6 H2 3.2284 no .
C6 H8 2.7697 no .
C6 H9 3.2958 no .
C6 H10 2.7698 no .
C7 H1 3.2598 no .
C7 H6 3.2516 no .
C8 H13 3.2130 no .
C9 H1 2.6598 no .
C9 H6 2.6387 no .
C9 H18 3.1005 no .
C9 H19 2.5824 no .
C10 H1 3.0945 no .
C10 H11 3.3964 no .
C10 H12 2.7696 no .
C10 H21 3.3765 no .
C10 H22 2.7442 no .
C11 H1 3.2569 no .
C12 H14 3.2299 no .
C13 H2 2.6347 no .
C13 H3 2.6771 no .
C14 H1 3.2002 no .
C14 H5 2.5926 no .
C14 H7 3.2489 no .
C14 H14 3.2521 no .
C14 H17 3.5731 no .
C16 H1 2.5369 no .
C16 H18 3.1243 no .
C16 H19 2.6857 no .
C17 H1 3.1182 no .
C17 H5 2.9040 no .
C17 H17 3.1103 no .
C17 H18 3.2431 no .
C17 H20 3.2358 no .
C18 H7 3.2298 no .
C19 H13 3.1869 no .
C20 H5 3.3891 no .
C20 H13 3.2415 no .
C20 H20 3.2401 no .
C21 H4 2.5919 no .
C21 H5 3.2749 no .
C21 H15 2.9199 no .
C21 H17 3.5395 no .
C23 H13 3.2365 no .
C23 H18 3.2376 no .
H1 H2 2.3147 no .
H1 H13 2.8140 no .
H2 H8 3.2679 no .
H2 H9 2.3064 no .
H2 H10 3.2965 no .
H3 H6 2.3115 no .
H3 H8 2.7231 no .
H3 H9 3.5832 no .
H3 H10 2.7298 no .
H4 H15 2.3605 no .
H4 H16 2.3708 no .
H4 H17 2.8444 no .
H5 H13 2.9400 no .
H5 H15 2.8315 no .
H5 H16 2.3630 no .
H5 H17 2.3604 no .
H7 H18 2.3103 no .
H7 H20 2.3116 no .
H11 H19 2.4268 no .
H11 H21 2.4537 no .
H11 H22 2.9199 no .
H12 H19 2.9201 no .
H12 H21 2.9214 no .
H12 H22 2.4536 no .
H13 H14 2.3025 no .
H13 H17 2.4366 no .
H14 H20 2.3163 no .
H19 H21 2.4253 no .
H19 H22 2.9181 no .
O1 H2 2.8529 no 2_746
O1 H14 3.4835 no 4_565
O1 H20 3.5867 no 4_565
O2 H6 2.7403 no 2_756
O2 H8 3.4747 no 4_465
O2 H10 2.7537 no 4_465
O2 H20 3.4346 no 4_565
O2 H21 2.8931 no 1_455
O3 H1 2.6217 no 2_746
O3 H13 3.5445 no 2_746
O3 H15 3.1730 no 2_746
O3 H17 3.1045 no 2_746
C1 H16 3.1648 no 2_646
C2 H4 3.4236 no 1_655
C2 H5 3.2134 no 1_655
C2 H16 3.1809 no 1_655
C3 H4 3.4780 no 1_655
C3 H5 3.1795 no 1_655
C4 H16 3.1442 no 2_646
C5 H5 3.1746 no 1_655
C5 H12 3.4705 no 2_756
C5 H16 2.8444 no 1_655
C6 H5 3.0276 no 1_655
C6 H7 3.0293 no 3_757
C6 H20 3.2986 no 3_757
C7 H5 3.1048 no 1_655
C7 H7 3.5671 no 3_757
C7 H16 3.4835 no 1_655
C8 H15 3.5987 no 2_646
C9 H1 3.4371 no 2_746
C10 H2 2.8421 no 2_746
C11 H5 3.0676 no 1_655
C11 H7 3.5108 no 3_757
C11 H15 3.1555 no 2_746
C11 H20 2.8880 no 3_757
C12 H3 3.1847 no 1_455
C12 H3 3.3803 no 3_757
C12 H20 3.5069 no 3_757
C12 H21 3.2829 no 2_746
C12 H22 2.9637 no 2_746
C13 H8 3.4781 no 3_867
C13 H9 2.8615 no 3_867
C13 H10 3.5128 no 3_867
C13 H14 3.3038 no 1_655
C13 H21 3.3504 no 4_566
C15 H2 3.3037 no 2_746
C15 H10 3.5411 no 4_565
C15 H11 3.4242 no 3_756
C15 H12 3.0014 no 3_756
C15 H13 3.0748 no 2_746
C15 H14 3.2846 no 2_746
C15 H14 3.3368 no 4_565
C16 H1 3.5047 no 2_746
C16 H2 3.3181 no 2_746
C16 H16 3.5865 no 2_646
C17 H8 3.0988 no 1_455
C17 H11 3.1297 no 2_756
C18 H3 3.2937 no 1_455
C18 H8 2.6582 no 1_455
C18 H11 3.0800 no 2_756
C18 H12 3.5392 no 4_566
C18 H22 3.4557 no 4_566
C19 H2 3.5629 no 1_455
C19 H18 3.1597 no 2_656
C19 H19 3.3006 no 2_756
C20 H15 3.2067 no 2_646
C20 H16 3.4765 no 2_646
C20 H21 3.3879 no 2_746
C20 H22 3.0961 no 2_746
C21 H2 3.4091 no 2_746
C21 H6 3.1678 no 2_756
C22 H2 3.3342 no 2_746
C22 H4 3.3747 no 1_655
C22 H13 3.2380 no 2_746
C22 H17 3.3603 no 2_746
C23 H3 3.0254 no 1_455
C23 H3 3.5586 no 3_757
C23 H6 3.2995 no 3_757
C23 H7 3.5949 no 3_757
C23 H8 3.4305 no 1_455
C23 H22 3.4314 no 4_566
C24 H4 3.3996 no 1_655
C24 H7 2.9368 no 2_756
C24 H10 3.1738 no 4_565
C24 H14 3.5124 no 4_565
C24 H18 3.0668 no 2_756
H1 O3 2.6217 no 2_756
H1 C9 3.4371 no 2_756
H1 C16 3.5047 no 2_756
H1 H4 3.5959 no 1_655
H1 H16 3.2917 no 1_655
H2 O1 2.8529 no 2_756
H2 C10 2.8421 no 2_756
H2 C15 3.3037 no 2_756
H2 C16 3.3181 no 2_756
H2 C19 3.5629 no 1_655
H2 C21 3.4091 no 2_756
H2 C22 3.3342 no 2_756
H2 H12 2.8516 no 2_756
H2 H16 2.7205 no 1_655
H3 C12 3.1847 no 1_655
H3 C12 3.3803 no 3_757
H3 C18 3.2937 no 1_655
H3 C23 3.0254 no 1_655
H3 C23 3.5586 no 3_757
H3 H3 3.2027 no 3_857
H3 H5 3.4823 no 1_655
H3 H7 3.5120 no 1_655
H3 H7 2.8515 no 3_757
H3 H20 3.2808 no 1_655
H3 H20 3.2094 no 3_757
H4 C2 3.4236 no 1_455
H4 C3 3.4780 no 1_455
H4 C22 3.3747 no 1_455
H4 C24 3.3996 no 1_455
H4 H1 3.5959 no 1_455
H4 H15 3.4376 no 2_646
H4 H16 3.5230 no 2_646
H4 H17 3.3200 no 2_646
H4 H18 3.2391 no 2_656
H4 H19 2.8206 no 1_455
H4 H21 2.9064 no 1_455
H5 C2 3.2134 no 1_455
H5 C3 3.1795 no 1_455
H5 C5 3.1746 no 1_455
H5 C6 3.0276 no 1_455
H5 C7 3.1048 no 1_455
H5 C11 3.0676 no 1_455
H5 H3 3.4823 no 1_455
H5 H6 3.5448 no 1_455
H5 H15 3.1647 no 2_646
H6 O2 2.7403 no 2_746
H6 C21 3.1678 no 2_746
H6 C23 3.2995 no 3_757
H6 H5 3.5448 no 1_655
H6 H15 2.7274 no 2_746
H6 H20 2.4654 no 3_757
H7 C6 3.0293 no 3_757
H7 C7 3.5671 no 3_757
H7 C11 3.5108 no 3_757
H7 C23 3.5949 no 3_757
H7 C24 2.9368 no 2_746
H7 H3 3.5120 no 1_455
H7 H3 2.8515 no 3_757
H7 H10 3.3802 no 3_757
H7 H20 3.3918 no 3_757
H7 H21 2.6070 no 2_746
H7 H22 2.4230 no 2_746
H8 O2 3.4747 no 4_666
H8 C13 3.4781 no 3_867
H8 C17 3.0988 no 1_655
H8 C18 2.6582 no 1_655
H8 C23 3.4305 no 1_655
H8 H9 2.7781 no 3_867
H8 H10 3.4452 no 3_867
H8 H11 3.0510 no 2_856
H8 H13 3.1317 no 1_655
H8 H14 2.3713 no 1_655
H9 C13 2.8615 no 3_867
H9 H8 2.7781 no 3_867
H9 H9 2.5032 no 3_867
H9 H10 2.8214 no 3_867
H9 H11 3.2949 no 4_566
H9 H12 3.4365 no 2_756
H10 O2 2.7537 no 4_666
H10 C13 3.5128 no 3_867
H10 C15 3.5411 no 4_566
H10 C24 3.1738 no 4_566
H10 H7 3.3802 no 3_757
H10 H8 3.4452 no 3_867
H10 H9 2.8214 no 3_867
H10 H11 3.1808 no 4_566
H10 H14 3.5848 no 1_655
H10 H21 2.4621 no 4_566
H11 C15 3.4242 no 3_756
H11 C17 3.1297 no 2_746
H11 C18 3.0800 no 2_746
H11 H8 3.0510 no 2_846
H11 H9 3.2949 no 4_565
H11 H10 3.1808 no 4_565
H11 H11 3.4826 no 3_756
H11 H12 2.6271 no 3_756
H11 H13 2.5561 no 2_746
H11 H14 2.4494 no 2_746
H12 C5 3.4705 no 2_746
H12 C15 3.0014 no 3_756
H12 C18 3.5392 no 4_565
H12 H2 2.8516 no 2_746
H12 H9 3.4365 no 2_746
H12 H11 2.6271 no 3_756
H12 H12 2.5874 no 3_756
H12 H13 3.5250 no 2_746
H12 H14 3.4020 no 2_746
H12 H14 2.6635 no 4_565
H13 O3 3.5445 no 2_756
H13 C15 3.0748 no 2_756
H13 C22 3.2380 no 2_756
H13 H8 3.1317 no 1_455
H13 H11 2.5561 no 2_756
H13 H12 3.5250 no 2_756
H13 H19 2.8323 no 2_756
H14 O1 3.4835 no 4_566
H14 C13 3.3038 no 1_455
H14 C15 3.2846 no 2_756
H14 C15 3.3368 no 4_566
H14 C24 3.5124 no 4_566
H14 H8 2.3713 no 1_455
H14 H10 3.5848 no 1_455
H14 H11 2.4494 no 2_756
H14 H12 3.4020 no 2_756
H14 H12 2.6635 no 4_566
H14 H22 3.0107 no 4_566
H15 O3 3.1730 no 2_756
H15 C8 3.5987 no 2_656
H15 C11 3.1555 no 2_756
H15 C20 3.2067 no 2_656
H15 H4 3.4376 no 2_656
H15 H5 3.1647 no 2_656
H15 H6 2.7274 no 2_756
H15 H18 2.7402 no 2_656
H15 H19 3.4330 no 2_756
H16 C1 3.1648 no 2_656
H16 C2 3.1809 no 1_455
H16 C4 3.1442 no 2_656
H16 C5 2.8444 no 1_455
H16 C7 3.4835 no 1_455
H16 C16 3.5865 no 2_656
H16 C20 3.4765 no 2_656
H16 H1 3.2917 no 1_455
H16 H2 2.7205 no 1_455
H16 H4 3.5230 no 2_656
H16 H18 2.8295 no 2_656
H17 O3 3.1045 no 2_756
H17 C22 3.3603 no 2_756
H17 H4 3.3200 no 2_656
H17 H19 2.4295 no 2_756
H18 C19 3.1597 no 2_646
H18 C24 3.0668 no 2_746
H18 H4 3.2391 no 2_646
H18 H15 2.7402 no 2_646
H18 H16 2.8295 no 2_646
H18 H21 2.8254 no 2_746
H18 H22 2.6832 no 2_746
H19 C19 3.3006 no 2_746
H19 H4 2.8206 no 1_655
H19 H13 2.8323 no 2_746
H19 H15 3.4330 no 2_746
H19 H17 2.4295 no 2_746
H20 O1 3.5867 no 4_566
H20 O2 3.4346 no 4_566
H20 C6 3.2986 no 3_757
H20 C11 2.8880 no 3_757
H20 C12 3.5069 no 3_757
H20 H3 3.2808 no 1_455
H20 H3 3.2094 no 3_757
H20 H6 2.4654 no 3_757
H20 H7 3.3918 no 3_757
H20 H22 2.9682 no 4_566
H21 O2 2.8931 no 1_655
H21 C12 3.2829 no 2_756
H21 C13 3.3504 no 4_565
H21 C20 3.3879 no 2_756
H21 H4 2.9064 no 1_655
H21 H7 2.6070 no 2_756
H21 H10 2.4621 no 4_565
H21 H18 2.8254 no 2_756
H22 C12 2.9637 no 2_756
H22 C18 3.4557 no 4_565
H22 C20 3.0961 no 2_756
H22 C23 3.4314 no 4_565
H22 H7 2.4230 no 2_756
H22 H14 3.0107 no 4_565
H22 H18 2.6832 no 2_756
H22 H20 2.9682 no 4_565

loop_
_geom_torsion_atom_site_label_1
_geom_torsion_atom_site_label_2
_geom_torsion_atom_site_label_3
_geom_torsion_atom_site_label_4
_geom_torsion
_geom_torsion_publ_flag
C10 O1 C21 O2 -178.70(12) no
C10 O1 C21 C1 1.10(19) no
C21 O1 C10 C16 2.6(2) no
C21 O1 C10 C22 -174.45(11) no
C4 C1 C8 C19 103.75(17) no
C8 C1 C4 C14 -1.8(2) no
C8 C1 C4 C16 -179.30(13) no
C4 C1 C21 O1 -2.5(2) no
C4 C1 C21 O2 177.28(14) no
C21 C1 C4 C14 177.88(12) no
C21 C1 C4 C16 0.4(2) no
C8 C1 C21 O1 177.23(12) no
C8 C1 C21 O2 -3.0(2) no
C21 C1 C8 C19 -75.96(17) no
C3 C2 C5 C7 0.6(3) no
C5 C2 C3 C9 177.30(15) no
C5 C2 C3 C11 -2.2(3) no
C2 C3 C9 O3 171.65(15) no
C2 C3 C9 C16 -7.9(2) no
C2 C3 C11 C6 2.0(2) no
C9 C3 C11 C6 -177.49(14) no
C11 C3 C9 O3 -8.9(2) no
C11 C3 C9 C16 171.56(14) no
C1 C4 C14 C17 -70.0(2) no
C1 C4 C14 C20 114.89(16) no
C1 C4 C16 C9 178.56(12) no
C1 C4 C16 C10 3.2(2) no
C14 C4 C16 C9 0.9(2) no
C14 C4 C16 C10 -174.39(12) no
C16 C4 C14 C17 107.52(16) no
C16 C4 C14 C20 -67.56(19) no
C2 C5 C7 C6 1.1(3) no
C2 C5 C7 C13 -179.11(15) no
C7 C6 C11 C3 -0.2(3) no
C11 C6 C7 C5 -1.3(3) no
C11 C6 C7 C13 178.91(15) no
O3 C9 C16 C4 108.39(17) no
O3 C9 C16 C10 -76.2(2) no
C3 C9 C16 C4 -72.04(19) no
C3 C9 C16 C10 103.32(16) no
O1 C10 C16 C4 -4.7(2) no
O1 C10 C16 C9 179.87(11) no
O1 C10 C22 C15 -33.4(2) no
O1 C10 C22 C24 36.18(19) no
C16 C10 C22 C15 149.84(15) no
C16 C10 C22 C24 -140.63(15) no
C22 C10 C16 C4 171.87(13) no
C22 C10 C16 C9 -3.6(2) no
C20 C12 C23 C18 1.5(3) no
C23 C12 C20 C14 -1.5(3) no
C4 C14 C17 C18 -174.10(14) no
C4 C14 C20 C12 175.31(14) no
C17 C14 C20 C12 0.1(3) no
C20 C14 C17 C18 1.1(3) no
C22 C15 C24 C22 0.00(8) no
C24 C15 C22 C10 108.23(17) no
C24 C15 C22 C24 -0.00(9) no
C14 C17 C18 C23 -1.1(3) no
C17 C18 C23 C12 -0.2(3) no
C10 C22 C24 C15 -110.22(16) no
C15 C22 C24 C15 0.00(10) no
